data_4330950
loop_
_publ_author_name
'Ling Xu'
'Zitao Wang'
'Wen-Xiong Zhang'
'Zhenfeng Xi'

_publ_section_title
;
 Rare-Earth Metal Tris(trimethylsilylmethyl) Anionic Complexes Bearing One
 1-Phenyl-2,3,4,5-tetrapropylcyclopentadienyl Ligand: Synthesis,
 Structural Characterization, and Application
;
_journal_name_full 'Inorganic Chemistry'
_journal_page_first 11941
_journal_page_last 11948
_journal_paper_doi 10.1021/ic3018369
_journal_volume 51
_journal_year 2012
_chemical_formula_sum 'C51 H98 Ho Li O4 Si3'
_chemical_formula_weight 1031.43
_chemical_name_systematic
; 
 ? 
;
_space_group_IT_number 33
_symmetry_cell_setting orthorhombic
_symmetry_space_group_name_Hall 'P 2c -2n'
_symmetry_space_group_name_H-M 'P n a 21'
_atom_sites_solution_hydrogens geom
_atom_sites_solution_primary direct
_atom_sites_solution_secondary difmap
_audit_creation_method SHELXL-97
_cell_angle_alpha 90.00
_cell_angle_beta 90.00
_cell_angle_gamma 90.00
_cell_formula_units_Z 4
_cell_length_a 24.927(5)
_cell_length_b 12.716(3)
_cell_length_c 19.096(4)
_cell_measurement_temperature 123(2)
_cell_volume 6053(2)
_computing_cell_refinement Rapid-AUTO
_computing_data_collection 'Rapid-AUTO (Rigaku,2000)'
_computing_data_reduction 'CrystalStructure (Rigaku/MSC,2000)'
_computing_molecular_graphics 'Siemens SHELXTL V4.2,(Sheldrick,1990)'
_computing_publication_material SHELXL-97,(Sheldrick,1997)
_computing_structure_refinement SHELXL-97,(Sheldrick,1997)
_computing_structure_solution SHELXS-97,(Sheldrick,1997)
_diffrn_ambient_temperature 123(2)
_diffrn_detector_area_resol_mean 10.00
_diffrn_measured_fraction_theta_full 1.000
_diffrn_measured_fraction_theta_max 1.000
_diffrn_measurement_device_type 'Rigaku RAXIS RAPID IP'
_diffrn_measurement_method \W
_diffrn_radiation_monochromator graphite
_diffrn_radiation_source 'fine-focus sealed tube'
_diffrn_radiation_type MoK\a
_diffrn_radiation_wavelength 0.71073
_diffrn_reflns_av_R_equivalents 0.1463
_diffrn_reflns_av_sigmaI/netI 0.1816
_diffrn_reflns_limit_h_max 32
_diffrn_reflns_limit_h_min -32
_diffrn_reflns_limit_k_max 16
_diffrn_reflns_limit_k_min -16
_diffrn_reflns_limit_l_max 24
_diffrn_reflns_limit_l_min -24
_diffrn_reflns_number 40718
_diffrn_reflns_theta_full 27.50
_diffrn_reflns_theta_max 27.50
_diffrn_reflns_theta_min 1.80
_diffrn_standards_decay_% 0
_diffrn_standards_interval_count 0
_diffrn_standards_interval_time 0
_diffrn_standards_number 0
_exptl_absorpt_coefficient_mu 1.402
_exptl_absorpt_correction_T_max 0.7669
_exptl_absorpt_correction_T_min 0.6785
_exptl_absorpt_correction_type empirical
_exptl_absorpt_process_details
; 
                                  HIGASHI, T. (1995). Abscor-empirical 
                                  Absorption Correction based on Fourier 
                                  Series Approximation. 
                                  Rigaku Corporation,Tokyo,Japan. 
;
_exptl_crystal_colour pink
_exptl_crystal_density_diffrn 1.132
_exptl_crystal_description block
_exptl_crystal_F_000 2192
_exptl_crystal_size_max 0.30
_exptl_crystal_size_mid 0.20
_exptl_crystal_size_min 0.20
_refine_diff_density_max 1.923
_refine_diff_density_min -2.736
_refine_diff_density_rms 0.148
_refine_ls_abs_structure_details 'Flack H D (1983), Acta Cryst. A39, 876-881'
_refine_ls_abs_structure_Flack 0.262(17)
_refine_ls_extinction_coef 0.0059(3)
_refine_ls_extinction_expression Fc^*^=kFc[1+0.001xFc^2^\l^3^/sin(2\q)]^-1/4^
_refine_ls_extinction_method SHELXL
_refine_ls_goodness_of_fit_ref 0.871
_refine_ls_hydrogen_treatment none
_refine_ls_matrix_type full
_refine_ls_number_parameters 507
_refine_ls_number_reflns 13276
_refine_ls_number_restraints 6
_refine_ls_restrained_S_all 0.871
_refine_ls_R_factor_all 0.1279
_refine_ls_R_factor_gt 0.0691
_refine_ls_shift/su_max 0.029
_refine_ls_shift/su_mean 0.002
_refine_ls_structure_factor_coef Fsqd
_refine_ls_weighting_details 'calc w=1/[\s^2^(Fo^2^)+(0.0893P)^2^+0.0000P] where P=(Fo^2^+2Fc^2^)/3'
_refine_ls_weighting_scheme calc
_refine_ls_wR_factor_gt 0.1579
_refine_ls_wR_factor_ref 0.1782
_reflns_number_gt 6631
_reflns_number_total 13276
_reflns_threshold_expression >2sigma(I)
_cod_data_source_file ic3018369_si_002_2.cif
_cod_data_source_block 1-Ho
_cod_database_code 4330950

loop_
_symmetry_equiv_pos_as_xyz
'x, y, z'
'-x, -y, z+1/2'
'x+1/2, -y+1/2, z'
'-x+1/2, y+1/2, z+1/2'

loop_
_atom_site_label
_atom_site_type_symbol
_atom_site_fract_x
_atom_site_fract_y
_atom_site_fract_z
_atom_site_U_iso_or_equiv
_atom_site_adp_type
_atom_site_occupancy
_atom_site_symmetry_multiplicity
_atom_site_calc_flag
_atom_site_refinement_flags
Ho1 Ho 0.394833(14) 0.30016(3) 0.0949(4) 0.03573(14) Uani 1 1 d .
Li1 Li 0.1108(8) 0.6550(18) 0.090(2) 0.078(7) Uani 1 1 d .
Si1 Si 0.4855(2) 0.1953(4) -0.0440(5) 0.0749(16) Uani 1 1 d .
Si2 Si 0.28404(15) 0.1026(3) 0.0281(4) 0.0733(11) Uani 1 1 d .
Si3 Si 0.36417(17) 0.5570(3) -0.0101(4) 0.0632(11) Uani 1 1 d .
O1 O 0.1290(4) 0.5173(7) 0.0589(6) 0.084(3) Uani 1 1 d .
O2 O 0.1096(5) 0.7551(9) 0.0152(7) 0.101(4) Uani 1 1 d .
O3 O 0.0404(4) 0.6566(9) 0.1269(5) 0.106(4) Uani 1 1 d D
O4 O 0.1576(8) 0.7037(14) 0.1586(9) 0.171(9) Uani 1 1 d .
C1 C 0.4615(4) 0.1861(8) 0.0418(7) 0.052(3) Uani 1 1 d .
H1A H 0.4936 0.1905 0.0724 0.062 Uiso 1 1 calc R
H1B H 0.4475 0.1137 0.0469 0.062 Uiso 1 1 calc R
C2 C 0.5297(8) 0.3051(13) -0.0529(13) 0.158(11) Uani 1 1 d .
H2A H 0.5206 0.3583 -0.0177 0.236 Uiso 1 1 calc R
H2B H 0.5258 0.3353 -0.0999 0.236 Uiso 1 1 calc R
H2C H 0.5668 0.2818 -0.0460 0.236 Uiso 1 1 calc R
C3 C 0.5220(6) 0.0766(12) -0.0796(9) 0.093(5) Uani 1 1 d .
H3A H 0.5476 0.0511 -0.0447 0.139 Uiso 1 1 calc R
H3B H 0.5412 0.0961 -0.1225 0.139 Uiso 1 1 calc R
H3C H 0.4960 0.0210 -0.0902 0.139 Uiso 1 1 calc R
C4 C 0.4276(9) 0.2151(15) -0.1081(9) 0.139(9) Uani 1 1 d .
H4A H 0.4033 0.1546 -0.1056 0.208 Uiso 1 1 calc R
H4B H 0.4418 0.2214 -0.1557 0.208 Uiso 1 1 calc R
H4C H 0.4080 0.2793 -0.0958 0.208 Uiso 1 1 calc R
C5 C 0.3131(4) 0.2350(9) 0.0456(7) 0.051(3) Uani 1 1 d .
H5A H 0.2851 0.2700 0.0740 0.062 Uiso 1 1 calc R
H5B H 0.3116 0.2698 -0.0008 0.062 Uiso 1 1 calc R
C6 C 0.3341(7) -0.0008(13) 0.0204(14) 0.163(10) Uani 1 1 d .
H6A H 0.3185 -0.0679 0.0354 0.245 Uiso 1 1 calc R
H6B H 0.3650 0.0161 0.0500 0.245 Uiso 1 1 calc R
H6C H 0.3457 -0.0064 -0.0285 0.245 Uiso 1 1 calc R
C7 C 0.2358(5) 0.0679(12) 0.1035(12) 0.112(6) Uani 1 1 d .
H7A H 0.2066 0.0240 0.0856 0.167 Uiso 1 1 calc R
H7B H 0.2210 0.1327 0.1235 0.167 Uiso 1 1 calc R
H7C H 0.2554 0.0294 0.1399 0.167 Uiso 1 1 calc R
C8 C 0.2416(9) 0.0943(17) -0.0500(10) 0.153(9) Uani 1 1 d .
H8A H 0.2641 0.0970 -0.0920 0.230 Uiso 1 1 calc R
H8B H 0.2164 0.1535 -0.0505 0.230 Uiso 1 1 calc R
H8C H 0.2215 0.0280 -0.0493 0.230 Uiso 1 1 calc R
C9 C 0.4089(5) 0.4664(8) 0.0350(6) 0.052(3) Uani 1 1 d .
H9A H 0.4269 0.5108 0.0705 0.062 Uiso 1 1 calc R
H9B H 0.4368 0.4502 -0.0002 0.062 Uiso 1 1 calc R
C10 C 0.3249(6) 0.4889(12) -0.0778(8) 0.084(4) Uani 1 1 d .
H10A H 0.3490 0.4470 -0.1072 0.126 Uiso 1 1 calc R
H10B H 0.3063 0.5409 -0.1069 0.126 Uiso 1 1 calc R
H10C H 0.2986 0.4426 -0.0555 0.126 Uiso 1 1 calc R
C11 C 0.3165(6) 0.6216(12) 0.0508(9) 0.104(6) Uani 1 1 d .
H11A H 0.2973 0.5679 0.0778 0.156 Uiso 1 1 calc R
H11B H 0.2907 0.6636 0.0240 0.156 Uiso 1 1 calc R
H11C H 0.3363 0.6675 0.0829 0.156 Uiso 1 1 calc R
C12 C 0.4003(6) 0.6648(13) -0.0605(10) 0.101(6) Uani 1 1 d .
H12A H 0.4148 0.7165 -0.0275 0.151 Uiso 1 1 calc R
H12B H 0.3751 0.6994 -0.0923 0.151 Uiso 1 1 calc R
H12C H 0.4298 0.6339 -0.0876 0.151 Uiso 1 1 calc R
C13 C 0.4433(4) 0.3546(7) 0.2162(6) 0.036(2) Uani 1 1 d .
C14 C 0.4365(4) 0.2409(8) 0.2187(6) 0.038(2) Uani 1 1 d .
C15 C 0.3805(4) 0.2200(8) 0.2231(7) 0.040(3) Uani 1 1 d .
C16 C 0.3537(4) 0.3178(7) 0.2242(6) 0.036(2) Uani 1 1 d .
C17 C 0.3901(4) 0.3997(8) 0.2180(6) 0.042(2) Uani 1 1 d .
C18 C 0.4947(4) 0.4093(8) 0.2162(7) 0.045(3) Uani 1 1 d .
C19 C 0.5113(5) 0.4779(9) 0.2695(8) 0.060(3) Uani 1 1 d .
H19 H 0.4864 0.4936 0.3058 0.072 Uiso 1 1 calc R
C20 C 0.5604(6) 0.5232(11) 0.2727(10) 0.079(5) Uani 1 1 d .
H20 H 0.5692 0.5710 0.3092 0.094 Uiso 1 1 calc R
C21 C 0.5970(7) 0.4983(14) 0.2222(12) 0.109(7) Uani 1 1 d .
H21 H 0.6326 0.5243 0.2263 0.130 Uiso 1 1 calc R
C22 C 0.5834(6) 0.4347(11) 0.1635(10) 0.085(5) Uani 1 1 d .
H22 H 0.6077 0.4237 0.1259 0.102 Uiso 1 1 calc R
C23 C 0.5328(5) 0.3896(10) 0.1644(8) 0.067(4) Uani 1 1 d .
H23 H 0.5236 0.3425 0.1277 0.080 Uiso 1 1 calc R
C24 C 0.4842(5) 0.1638(10) 0.2289(9) 0.049(4) Uani 1 1 d .
H24A H 0.4715 0.0916 0.2191 0.058 Uiso 1 1 calc R
H24B H 0.5122 0.1808 0.1940 0.058 Uiso 1 1 calc R
C25 C 0.5086(4) 0.1655(9) 0.2988(7) 0.050(3) Uani 1 1 d .
H25A H 0.4824 0.1394 0.3337 0.060 Uiso 1 1 calc R
H25B H 0.5182 0.2386 0.3114 0.060 Uiso 1 1 calc R
C26 C 0.5589(4) 0.0966(11) 0.3006(8) 0.072(4) Uani 1 1 d .
H26A H 0.5485 0.0224 0.2972 0.108 Uiso 1 1 calc R
H26B H 0.5781 0.1084 0.3447 0.108 Uiso 1 1 calc R
H26C H 0.5822 0.1149 0.2611 0.108 Uiso 1 1 calc R
C27 C 0.3572(4) 0.1131(7) 0.2286(6) 0.042(3) Uani 1 1 d .
H27A H 0.3771 0.0665 0.1961 0.050 Uiso 1 1 calc R
H27B H 0.3196 0.1164 0.2118 0.050 Uiso 1 1 calc R
C28 C 0.3571(5) 0.0628(9) 0.2988(7) 0.064(4) Uani 1 1 d .
H28A H 0.3391 0.1102 0.3325 0.077 Uiso 1 1 calc R
H28B H 0.3946 0.0529 0.3145 0.077 Uiso 1 1 calc R
C29 C 0.3285(6) -0.0437(9) 0.2992(8) 0.078(4) Uani 1 1 d .
H29A H 0.2902 -0.0333 0.2902 0.116 Uiso 1 1 calc R
H29B H 0.3333 -0.0772 0.3450 0.116 Uiso 1 1 calc R
H29C H 0.3438 -0.0888 0.2627 0.116 Uiso 1 1 calc R
C30 C 0.2926(4) 0.3281(9) 0.2270(7) 0.049(3) Uani 1 1 d .
H30A H 0.2821 0.3976 0.2081 0.059 Uiso 1 1 calc R
H30B H 0.2763 0.2735 0.1969 0.059 Uiso 1 1 calc R
C31 C 0.2710(5) 0.3171(11) 0.3001(7) 0.066(4) Uani 1 1 d .
H31A H 0.2873 0.3718 0.3303 0.079 Uiso 1 1 calc R
H31B H 0.2815 0.2476 0.3190 0.079 Uiso 1 1 calc R
C32 C 0.2070(6) 0.3280(13) 0.3029(10) 0.105(6) Uani 1 1 d .
H32A H 0.1967 0.3992 0.2887 0.157 Uiso 1 1 calc R
H32B H 0.1945 0.3147 0.3507 0.157 Uiso 1 1 calc R
H32C H 0.1908 0.2768 0.2710 0.157 Uiso 1 1 calc R
C33 C 0.3765(5) 0.5157(8) 0.2214(7) 0.046(3) Uani 1 1 d .
H33A H 0.3450 0.5289 0.1910 0.055 Uiso 1 1 calc R
H33B H 0.4070 0.5562 0.2021 0.055 Uiso 1 1 calc R
C34 C 0.3642(6) 0.5564(8) 0.2941(7) 0.057(3) Uani 1 1 d .
H34A H 0.3935 0.5353 0.3263 0.068 Uiso 1 1 calc R
H34B H 0.3306 0.5236 0.3111 0.068 Uiso 1 1 calc R
C35 C 0.3579(7) 0.6791(9) 0.2965(9) 0.080(4) Uani 1 1 d .
H35A H 0.3912 0.7122 0.2802 0.121 Uiso 1 1 calc R
H35B H 0.3504 0.7014 0.3446 0.121 Uiso 1 1 calc R
H35C H 0.3282 0.7004 0.2660 0.121 Uiso 1 1 calc R
C36 C 0.1670(11) 0.493(2) 0.0083(16) 0.192(4) Uani 1 1 d .
H36A H 0.2021 0.5244 0.0203 0.231 Uiso 1 1 calc R
H36B H 0.1557 0.5196 -0.0381 0.231 Uiso 1 1 calc R
C37 C 0.1711(12) 0.369(2) 0.0073(16) 0.192(4) Uani 1 1 d .
H37A H 0.2077 0.3447 -0.0043 0.231 Uiso 1 1 calc R
H37B H 0.1448 0.3370 -0.0249 0.231 Uiso 1 1 calc R
C38 C 0.1561(10) 0.3505(19) 0.089(2) 0.192(4) Uani 1 1 d .
H38A H 0.1433 0.2778 0.0967 0.231 Uiso 1 1 calc R
H38B H 0.1872 0.3645 0.1195 0.231 Uiso 1 1 calc R
C39 C 0.1137(7) 0.4260(13) 0.1005(16) 0.127(7) Uani 1 1 d .
H39A H 0.1111 0.4445 0.1508 0.153 Uiso 1 1 calc R
H39B H 0.0787 0.3977 0.0848 0.153 Uiso 1 1 calc R
C40 C 0.1008(12) 0.7361(15) -0.0506(9) 0.166(13) Uani 1 1 d .
H40A H 0.0748 0.6775 -0.0554 0.199 Uiso 1 1 calc R
H40B H 0.1346 0.7154 -0.0740 0.199 Uiso 1 1 calc R
C41 C 0.0778(11) 0.8369(14) -0.0851(11) 0.134(8) Uani 1 1 d .
H41A H 0.0947 0.8492 -0.1313 0.160 Uiso 1 1 calc R
H41B H 0.0385 0.8309 -0.0915 0.160 Uiso 1 1 calc R
C42 C 0.0897(14) 0.9151(19) -0.0405(11) 0.207(15) Uani 1 1 d .
H42A H 0.0587 0.9624 -0.0333 0.248 Uiso 1 1 calc R
H42B H 0.1207 0.9568 -0.0572 0.248 Uiso 1 1 calc R
C43 C 0.1021(10) 0.861(2) 0.0200(17) 0.192(4) Uani 1 1 d .
H43A H 0.1352 0.8918 0.0399 0.231 Uiso 1 1 calc R
H43B H 0.0729 0.8733 0.0542 0.231 Uiso 1 1 calc R
C44 C -0.0018(7) 0.6044(15) 0.0984(15) 0.164(9) Uani 1 1 d D
H44A H 0.0031 0.5275 0.1030 0.197 Uiso 1 1 calc R
H44B H -0.0056 0.6220 0.0481 0.197 Uiso 1 1 calc R
C45 C -0.0515(8) 0.6409(14) 0.1397(12) 0.192(4) Uani 1 1 d D
H45A H -0.0849 0.6246 0.1139 0.231 Uiso 1 1 calc R
H45B H -0.0529 0.6071 0.1863 0.231 Uiso 1 1 calc R
C46 C -0.0434(6) 0.7605(14) 0.1464(12) 0.192(4) Uani 1 1 d D
H46A H -0.0670 0.7960 0.1807 0.231 Uiso 1 1 calc R
H46B H -0.0411 0.7993 0.1015 0.231 Uiso 1 1 calc R
C47 C 0.0106(8) 0.721(2) 0.1757(7) 0.34(3) Uani 1 1 d D
H47A H 0.0328 0.7830 0.1887 0.411 Uiso 1 1 calc R
H47B H 0.0038 0.6804 0.2189 0.411 Uiso 1 1 calc R
C48 C 0.2065(12) 0.764(2) 0.1632(18) 0.208(14) Uani 1 1 d .
H48A H 0.2034 0.8358 0.1441 0.250 Uiso 1 1 calc R
H48B H 0.2381 0.7270 0.1435 0.250 Uiso 1 1 calc R
C49 C 0.2026(12) 0.758(2) 0.2560(18) 0.192(4) Uani 1 1 d .
H49A H 0.2348 0.7874 0.2789 0.231 Uiso 1 1 calc R
H49B H 0.1700 0.7927 0.2743 0.231 Uiso 1 1 calc R
C50 C 0.2002(11) 0.656(2) 0.2617(17) 0.192(4) Uani 1 1 d .
H50A H 0.1817 0.6296 0.3039 0.231 Uiso 1 1 calc R
H50B H 0.2340 0.6183 0.2518 0.231 Uiso 1 1 calc R
C51 C 0.1636(14) 0.678(2) 0.197(2) 0.192(4) Uani 1 1 d .
H51A H 0.1539 0.6041 0.1863 0.231 Uiso 1 1 calc R
H51B H 0.1319 0.7051 0.2224 0.231 Uiso 1 1 calc R

loop_
_atom_site_aniso_label
_atom_site_aniso_U_11
_atom_site_aniso_U_22
_atom_site_aniso_U_33
_atom_site_aniso_U_23
_atom_site_aniso_U_13
_atom_site_aniso_U_12
Ho1 0.0355(2) 0.03041(19) 0.0412(2) 0.0000(5) -0.0006(5) 0.00258(19)
Li1 0.079(12) 0.083(12) 0.071(16) 0.03(2) -0.025(19) -0.013(11)
Si1 0.092(4) 0.072(3) 0.061(3) -0.006(2) 0.020(3) 0.030(3)
Si2 0.070(2) 0.058(2) 0.092(3) -0.002(2) -0.019(2) -0.020(2)
Si3 0.066(2) 0.049(2) 0.075(3) 0.0205(19) -0.001(2) 0.005(2)
O1 0.106(7) 0.060(6) 0.086(7) 0.018(5) 0.022(6) -0.010(6)
O2 0.159(12) 0.057(6) 0.086(8) 0.003(6) -0.038(8) -0.013(6)
O3 0.093(8) 0.100(8) 0.124(10) -0.045(7) 0.006(6) -0.023(7)
O4 0.214(17) 0.186(16) 0.111(11) 0.094(11) -0.106(12) -0.105(14)
C1 0.046(6) 0.042(7) 0.067(8) -0.003(5) -0.010(6) 0.014(5)
C2 0.152(18) 0.081(12) 0.24(3) 0.013(13) 0.147(19) 0.007(12)
C3 0.093(12) 0.093(12) 0.092(12) -0.034(10) 0.015(9) 0.028(10)
C4 0.21(2) 0.159(19) 0.050(9) -0.004(10) -0.028(12) 0.111(16)
C5 0.030(5) 0.067(8) 0.057(7) -0.004(6) -0.013(5) 0.009(5)
C6 0.120(15) 0.074(12) 0.30(3) -0.081(16) -0.068(17) 0.019(11)
C7 0.104(10) 0.119(11) 0.111(14) 0.027(14) -0.010(14) -0.074(9)
C8 0.19(2) 0.143(17) 0.126(16) -0.027(14) -0.104(15) -0.037(17)
C9 0.078(8) 0.041(6) 0.036(6) 0.002(5) 0.027(6) -0.011(6)
C10 0.079(10) 0.091(11) 0.083(11) 0.024(9) -0.003(8) 0.012(9)
C11 0.096(11) 0.103(12) 0.112(12) 0.040(10) 0.018(10) 0.056(10)
C12 0.095(12) 0.088(11) 0.120(15) 0.050(10) 0.028(10) -0.001(9)
C13 0.039(6) 0.022(5) 0.048(6) -0.004(4) 0.002(5) 0.000(4)
C14 0.046(6) 0.023(5) 0.046(6) 0.006(5) 0.005(5) -0.005(5)
C15 0.038(6) 0.037(6) 0.045(6) 0.011(4) -0.006(5) -0.004(4)
C16 0.039(6) 0.033(6) 0.037(6) -0.006(4) -0.008(5) -0.001(5)
C17 0.058(7) 0.025(5) 0.043(6) -0.009(4) -0.007(5) 0.012(5)
C18 0.036(6) 0.032(6) 0.065(8) 0.007(5) -0.002(5) 0.003(5)
C19 0.068(8) 0.047(7) 0.065(8) 0.007(6) -0.017(7) -0.026(6)
C20 0.071(10) 0.052(9) 0.113(13) -0.011(9) -0.024(9) -0.017(8)
C21 0.091(13) 0.075(11) 0.160(19) 0.032(12) -0.089(13) -0.037(10)
C22 0.056(8) 0.075(10) 0.124(13) -0.004(9) 0.014(9) -0.006(8)
C23 0.048(7) 0.049(7) 0.103(11) 0.007(7) -0.002(7) -0.011(6)
C24 0.027(6) 0.033(6) 0.086(11) 0.003(7) 0.007(7) 0.011(5)
C25 0.043(6) 0.048(7) 0.060(8) 0.005(6) -0.014(6) 0.014(5)
C26 0.040(7) 0.075(9) 0.100(11) 0.015(8) -0.017(7) 0.017(7)
C27 0.051(6) 0.028(6) 0.046(6) 0.001(4) -0.012(5) -0.010(5)
C28 0.083(9) 0.050(8) 0.058(8) 0.004(6) -0.012(7) -0.019(7)
C29 0.095(11) 0.043(7) 0.096(11) 0.015(7) -0.002(9) -0.025(7)
C30 0.033(6) 0.051(7) 0.062(8) 0.001(5) 0.002(5) 0.011(5)
C31 0.050(7) 0.093(11) 0.055(8) 0.002(7) 0.006(6) 0.010(7)
C32 0.073(10) 0.099(13) 0.142(16) 0.018(11) 0.041(10) 0.019(9)
C33 0.053(7) 0.025(6) 0.059(8) -0.009(5) 0.004(6) 0.004(5)
C34 0.085(9) 0.033(6) 0.053(7) -0.007(5) -0.003(7) 0.021(6)
C35 0.106(12) 0.045(9) 0.090(11) -0.004(7) 0.005(10) 0.023(8)
C36 0.183(9) 0.151(7) 0.242(11) -0.001(10) -0.018(9) 0.011(7)
C37 0.183(9) 0.151(7) 0.242(11) -0.001(10) -0.018(9) 0.011(7)
C38 0.183(9) 0.151(7) 0.242(11) -0.001(10) -0.018(9) 0.011(7)
C39 0.166(16) 0.100(12) 0.115(14) 0.057(16) 0.045(17) 0.010(12)
C40 0.38(4) 0.082(12) 0.034(9) 0.006(8) -0.023(15) -0.026(17)
C41 0.25(2) 0.079(12) 0.075(13) 0.026(10) -0.050(15) -0.049(15)
C42 0.41(5) 0.110(19) 0.097(17) 0.058(15) -0.04(2) 0.02(2)
C43 0.183(9) 0.151(7) 0.242(11) -0.001(10) -0.018(9) 0.011(7)
C44 0.139(15) 0.107(13) 0.25(2) -0.04(2) 0.09(2) -0.024(13)
C45 0.183(9) 0.151(7) 0.242(11) -0.001(10) -0.018(9) 0.011(7)
C46 0.183(9) 0.151(7) 0.242(11) -0.001(10) -0.018(9) 0.011(7)
C47 0.21(3) 0.20(3) 0.62(8) -0.27(4) -0.08(4) 0.07(3)
C48 0.20(3) 0.13(2) 0.29(4) 0.01(2) 0.11(3) -0.05(2)
C49 0.183(9) 0.151(7) 0.242(11) -0.001(10) -0.018(9) 0.011(7)
C50 0.183(9) 0.151(7) 0.242(11) -0.001(10) -0.018(9) 0.011(7)
C51 0.183(9) 0.151(7) 0.242(11) -0.001(10) -0.018(9) 0.011(7)

loop_
_atom_type_symbol
_atom_type_description
_atom_type_scat_dispersion_real
_atom_type_scat_dispersion_imag
_atom_type_scat_source
C C 0.0033 0.0016 'International Tables Vol C Tables 4.2.6.8 and 6.1.1.4'
H H 0.0000 0.0000 'International Tables Vol C Tables 4.2.6.8 and 6.1.1.4'
Li Li -0.0003 0.0001 'International Tables Vol C Tables 4.2.6.8 and 6.1.1.4'
O O 0.0106 0.0060 'International Tables Vol C Tables 4.2.6.8 and 6.1.1.4'
Si Si 0.0817 0.0704 'International Tables Vol C Tables 4.2.6.8 and 6.1.1.4'
Ho Ho -0.2175 4.6783 'International Tables Vol C Tables 4.2.6.8 and 6.1.1.4'

loop_
_geom_angle_atom_site_label_1
_geom_angle_atom_site_label_2
_geom_angle_atom_site_label_3
_geom_angle
C5 Ho1 C1 102.3(4)
C5 Ho1 C9 103.8(4)
C1 Ho1 C9 103.0(4)
C5 Ho1 C17 118.2(4)
C1 Ho1 C17 132.8(3)
C9 Ho1 C17 90.5(3)
C5 Ho1 C15 96.6(4)
C1 Ho1 C15 104.2(4)
C9 Ho1 C15 141.4(3)
C17 Ho1 C15 50.9(3)
C5 Ho1 C16 93.7(4)
C1 Ho1 C16 134.1(3)
C9 Ho1 C16 114.5(3)
C17 Ho1 C16 30.0(3)
C15 Ho1 C16 30.5(3)
C5 Ho1 C14 125.3(4)
C1 Ho1 C14 86.3(3)
C9 Ho1 C14 127.0(3)
C17 Ho1 C14 51.4(3)
C15 Ho1 C14 30.8(3)
C16 Ho1 C14 50.4(3)
C5 Ho1 C13 143.7(4)
C1 Ho1 C13 101.8(3)
C9 Ho1 C13 96.7(3)
C17 Ho1 C13 31.2(3)
C15 Ho1 C13 51.2(3)
C16 Ho1 C13 50.3(3)
C14 Ho1 C13 31.3(3)
O4 Li1 O3 109(2)
O4 Li1 O1 112.2(14)
O3 Li1 O1 110.4(11)
O4 Li1 O2 108.2(11)
O3 Li1 O2 104.8(12)
O1 Li1 O2 112(2)
C1 Si1 C2 110.6(8)
C1 Si1 C3 116.6(6)
C2 Si1 C3 107.0(8)
C1 Si1 C4 110.6(8)
C2 Si1 C4 107.6(11)
C3 Si1 C4 103.8(8)
C6 Si2 C8 106.7(10)
C6 Si2 C5 113.7(7)
C8 Si2 C5 115.0(8)
C6 Si2 C7 108.8(10)
C8 Si2 C7 103.6(9)
C5 Si2 C7 108.4(7)
C9 Si3 C10 111.1(6)
C9 Si3 C11 112.0(6)
C10 Si3 C11 108.0(8)
C9 Si3 C12 113.9(6)
C10 Si3 C12 103.6(8)
C11 Si3 C12 107.6(8)
C36 O1 C39 112.3(16)
C36 O1 Li1 126.0(16)
C39 O1 Li1 119.8(15)
C40 O2 C43 103.1(17)
C40 O2 Li1 127.1(16)
C43 O2 Li1 127(2)
C44 O3 C47 97.9(13)
C44 O3 Li1 124.5(16)
C47 O3 Li1 136.1(17)
C51 O4 C48 90(3)
C51 O4 Li1 128(3)
C48 O4 Li1 139(2)
Si1 C1 Ho1 125.8(5)
Si1 C1 H1A 105.9
Ho1 C1 H1A 105.9
Si1 C1 H1B 105.9
Ho1 C1 H1B 105.9
H1A C1 H1B 106.2
Si1 C2 H2A 109.5
Si1 C2 H2B 109.5
H2A C2 H2B 109.5
Si1 C2 H2C 109.5
H2A C2 H2C 109.5
H2B C2 H2C 109.5
Si1 C3 H3A 109.5
Si1 C3 H3B 109.5
H3A C3 H3B 109.5
Si1 C3 H3C 109.5
H3A C3 H3C 109.5
H3B C3 H3C 109.5
Si1 C4 H4A 109.5
Si1 C4 H4B 109.5
H4A C4 H4B 109.5
Si1 C4 H4C 109.5
H4A C4 H4C 109.5
H4B C4 H4C 109.5
Si2 C5 Ho1 135.6(6)
Si2 C5 H5A 103.3
Ho1 C5 H5A 103.3
Si2 C5 H5B 103.3
Ho1 C5 H5B 103.3
H5A C5 H5B 105.2
Si2 C6 H6A 109.5
Si2 C6 H6B 109.5
H6A C6 H6B 109.5
Si2 C6 H6C 109.5
H6A C6 H6C 109.5
H6B C6 H6C 109.5
Si2 C7 H7A 109.5
Si2 C7 H7B 109.5
H7A C7 H7B 109.5
Si2 C7 H7C 109.5
H7A C7 H7C 109.5
H7B C7 H7C 109.5
Si2 C8 H8A 109.5
Si2 C8 H8B 109.5
H8A C8 H8B 109.5
Si2 C8 H8C 109.5
H8A C8 H8C 109.5
H8B C8 H8C 109.5
Si3 C9 Ho1 133.3(6)
Si3 C9 H9A 103.9
Ho1 C9 H9A 103.9
Si3 C9 H9B 103.9
Ho1 C9 H9B 103.9
H9A C9 H9B 105.4
Si3 C10 H10A 109.5
Si3 C10 H10B 109.5
H10A C10 H10B 109.5
Si3 C10 H10C 109.5
H10A C10 H10C 109.5
H10B C10 H10C 109.5
Si3 C11 H11A 109.5
Si3 C11 H11B 109.5
H11A C11 H11B 109.5
Si3 C11 H11C 109.5
H11A C11 H11C 109.5
H11B C11 H11C 109.5
Si3 C12 H12A 109.5
Si3 C12 H12B 109.5
H12A C12 H12B 109.5
Si3 C12 H12C 109.5
H12A C12 H12C 109.5
H12B C12 H12C 109.5
C17 C13 C14 106.7(9)
C17 C13 C18 128.0(9)
C14 C13 C18 125.1(9)
C17 C13 Ho1 73.3(5)
C14 C13 Ho1 73.9(6)
C18 C13 Ho1 121.0(7)
C15 C14 C13 107.5(9)
C15 C14 C24 128.7(9)
C13 C14 C24 122.8(10)
C15 C14 Ho1 74.0(6)
C13 C14 Ho1 74.8(6)
C24 C14 Ho1 125.6(8)
C16 C15 C14 107.5(8)
C16 C15 C27 128.4(9)
C14 C15 C27 124.0(9)
C16 C15 Ho1 75.0(5)
C14 C15 Ho1 75.2(6)
C27 C15 Ho1 117.8(7)
C17 C16 C15 110.5(9)
C17 C16 C30 126.2(9)
C15 C16 C30 123.2(9)
C17 C16 Ho1 74.6(6)
C15 C16 Ho1 74.5(6)
C30 C16 Ho1 114.9(7)
C16 C17 C13 107.7(8)
C16 C17 C33 125.5(9)
C13 C17 C33 126.4(10)
C16 C17 Ho1 75.4(6)
C13 C17 Ho1 75.6(5)
C33 C17 Ho1 120.6(7)
C23 C18 C19 115.3(11)
C23 C18 C13 120.9(10)
C19 C18 C13 123.7(10)
C20 C19 C18 124.2(14)
C20 C19 H19 117.9
C18 C19 H19 117.9
C19 C20 C21 118.3(14)
C19 C20 H20 120.9
C21 C20 H20 120.9
C20 C21 C22 122.0(14)
C20 C21 H21 119.0
C22 C21 H21 119.0
C23 C22 C21 116.2(16)
C23 C22 H22 121.9
C21 C22 H22 121.9
C22 C23 C18 123.7(14)
C22 C23 H23 118.2
C18 C23 H23 118.2
C25 C24 C14 115.0(11)
C25 C24 H24A 108.5
C14 C24 H24A 108.5
C25 C24 H24B 108.5
C14 C24 H24B 108.5
H24A C24 H24B 107.5
C24 C25 C26 110.7(11)
C24 C25 H25A 109.5
C26 C25 H25A 109.5
C24 C25 H25B 109.5
C26 C25 H25B 109.5
H25A C25 H25B 108.1
C25 C26 H26A 109.5
C25 C26 H26B 109.5
H26A C26 H26B 109.5
C25 C26 H26C 109.5
H26A C26 H26C 109.5
H26B C26 H26C 109.5
C15 C27 C28 117.4(9)
C15 C27 H27A 108.0
C28 C27 H27A 108.0
C15 C27 H27B 108.0
C28 C27 H27B 108.0
H27A C27 H27B 107.2
C27 C28 C29 112.8(10)
C27 C28 H28A 109.0
C29 C28 H28A 109.0
C27 C28 H28B 109.0
C29 C28 H28B 109.0
H28A C28 H28B 107.8
C28 C29 H29A 109.5
C28 C29 H29B 109.5
H29A C29 H29B 109.5
C28 C29 H29C 109.5
H29A C29 H29C 109.5
H29B C29 H29C 109.5
C31 C30 C16 112.5(9)
C31 C30 H30A 109.1
C16 C30 H30A 109.1
C31 C30 H30B 109.1
C16 C30 H30B 109.1
H30A C30 H30B 107.8
C30 C31 C32 112.3(11)
C30 C31 H31A 109.1
C32 C31 H31A 109.1
C30 C31 H31B 109.1
C32 C31 H31B 109.1
H31A C31 H31B 107.9
C31 C32 H32A 109.5
C31 C32 H32B 109.5
H32A C32 H32B 109.5
C31 C32 H32C 109.5
H32A C32 H32C 109.5
H32B C32 H32C 109.5
C17 C33 C34 114.7(10)
C17 C33 H33A 108.6
C34 C33 H33A 108.6
C17 C33 H33B 108.6
C34 C33 H33B 108.6
H33A C33 H33B 107.6
C33 C34 C35 112.8(10)
C33 C34 H34A 109.0
C35 C34 H34A 109.0
C33 C34 H34B 109.0
C35 C34 H34B 109.0
H34A C34 H34B 107.8
C34 C35 H35A 109.5
C34 C35 H35B 109.5
H35A C35 H35B 109.5
C34 C35 H35C 109.5
H35A C35 H35C 109.5
H35B C35 H35C 109.5
O1 C36 C37 106(2)
O1 C36 H36A 110.5
C37 C36 H36A 110.5
O1 C36 H36B 110.5
C37 C36 H36B 110.5
H36A C36 H36B 108.7
C36 C37 C38 97(2)
C36 C37 H37A 112.4
C38 C37 H37A 112.4
C36 C37 H37B 112.4
C38 C37 H37B 112.4
H37A C37 H37B 109.9
C39 C38 C37 103(3)
C39 C38 H38A 111.2
C37 C38 H38A 111.2
C39 C38 H38B 111.2
C37 C38 H38B 111.2
H38A C38 H38B 109.1
C38 C39 O1 104.6(19)
C38 C39 H39A 110.8
O1 C39 H39A 110.8
C38 C39 H39B 110.8
O1 C39 H39B 110.8
H39A C39 H39B 108.9
O2 C40 C41 108.7(17)
O2 C40 H40A 110.0
C41 C40 H40A 110.0
O2 C40 H40B 110.0
C41 C40 H40B 110.0
H40A C40 H40B 108.3
C42 C41 C40 105.1(17)
C42 C41 H41A 110.7
C40 C41 H41A 110.7
C42 C41 H41B 110.7
C40 C41 H41B 110.7
H41A C41 H41B 108.8
C41 C42 C43 102(2)
C41 C42 H42A 111.3
C43 C42 H42A 111.3
C41 C42 H42B 111.4
C43 C42 H42B 111.4
H42A C42 H42B 109.2
O2 C43 C42 118(3)
O2 C43 H43A 107.8
C42 C43 H43A 107.8
O2 C43 H43B 107.8
C42 C43 H43B 107.8
H43A C43 H43B 107.1
O3 C44 C45 105.7(19)
O3 C44 H44A 110.6
C45 C44 H44A 110.6
O3 C44 H44B 110.6
C45 C44 H44B 110.6
H44A C44 H44B 108.7
C46 C45 C44 103.6(14)
C46 C45 H45A 111.0
C44 C45 H45A 111.0
C46 C45 H45B 111.0
C44 C45 H45B 111.0
H45A C45 H45B 109.0
C45 C46 C47 80.0(15)
C45 C46 H46A 115.3
C47 C46 H46A 115.3
C45 C46 H46B 115.3
C47 C46 H46B 115.3
H46A C46 H46B 112.3
O3 C47 C46 113.41(11)
O3 C47 H47A 108.9
C46 C47 H47A 108.9
O3 C47 H47B 108.9
C46 C47 H47B 108.9
H47A C47 H47B 107.7
O4 C48 C49 89.5(18)
O4 C48 H48A 113.7
C49 C48 H48A 113.7
O4 C48 H48B 113.7
C49 C48 H48B 113.7
H48A C48 H48B 111.0
C50 C49 C48 97(3)
C50 C49 H49A 112.3
C48 C49 H49A 112.3
C50 C49 H49B 112.3
C48 C49 H49B 112.3
H49A C49 H49B 109.9
C49 C50 C51 78(2)
C49 C50 H50A 115.6
C51 C50 H50A 115.6
C49 C50 H50B 115.6
C51 C50 H50B 115.6
H50A C50 H50B 112.6
O4 C51 C50 153(4)
O4 C51 H51A 98.4
C50 C51 H51A 98.3
O4 C51 H51B 98.5
C50 C51 H51B 98.4
H51A C51 H51B 103.8

loop_
_geom_bond_atom_site_label_1
_geom_bond_atom_site_label_2
_geom_bond_distance
Ho1 C5 2.392(10)
Ho1 C1 2.427(10)
Ho1 C9 2.428(10)
Ho1 C17 2.674(9)
Ho1 C15 2.677(10)
Ho1 C16 2.683(10)
Ho1 C14 2.691(10)
Ho1 C13 2.704(10)
Li1 O4 1.86(4)
Li1 O3 1.89(3)
Li1 O1 1.91(3)
Li1 O2 1.92(4)
Si1 C1 1.748(13)
Si1 C2 1.786(18)
Si1 C3 1.889(14)
Si1 C4 1.908(19)
Si2 C6 1.819(16)
Si2 C8 1.833(15)
Si2 C5 1.862(12)
Si2 C7 1.927(18)
Si3 C9 1.821(12)
Si3 C10 1.838(14)
Si3 C11 1.855(14)
Si3 C12 1.901(14)
O1 C36 1.39(3)
O1 C39 1.458(17)
O2 C40 1.299(18)
O2 C43 1.36(3)
O3 C44 1.36(2)
O3 C47 1.4500(10)
O4 C51 0.82(4)
O4 C48 1.44(3)
C1 H1A 0.9900
C1 H1B 0.9900
C2 H2A 0.9800
C2 H2B 0.9800
C2 H2C 0.9800
C3 H3A 0.9800
C3 H3B 0.9800
C3 H3C 0.9800
C4 H4A 0.9800
C4 H4B 0.9800
C4 H4C 0.9800
C5 H5A 0.9900
C5 H5B 0.9900
C6 H6A 0.9800
C6 H6B 0.9800
C6 H6C 0.9800
C7 H7A 0.9800
C7 H7B 0.9800
C7 H7C 0.9800
C8 H8A 0.9800
C8 H8B 0.9800
C8 H8C 0.9800
C9 H9A 0.9900
C9 H9B 0.9900
C10 H10A 0.9800
C10 H10B 0.9800
C10 H10C 0.9800
C11 H11A 0.9800
C11 H11B 0.9800
C11 H11C 0.9800
C12 H12A 0.9800
C12 H12B 0.9800
C12 H12C 0.9800
C13 C17 1.445(13)
C13 C14 1.456(13)
C13 C18 1.459(13)
C14 C15 1.425(14)
C14 C24 1.552(15)
C15 C16 1.411(13)
C15 C27 1.482(12)
C16 C17 1.388(13)
C16 C30 1.528(14)
C17 C33 1.514(13)
C18 C23 1.393(16)
C18 C19 1.404(15)
C19 C20 1.354(16)
C19 H19 0.9500
C20 C21 1.37(2)
C20 H20 0.9500
C21 C22 1.42(2)
C21 H21 0.9500
C22 C23 1.386(16)
C22 H22 0.9500
C23 H23 0.9500
C24 C25 1.466(18)
C24 H24A 0.9900
C24 H24B 0.9900
C25 C26 1.530(14)
C25 H25A 0.9900
C25 H25B 0.9900
C26 H26A 0.9800
C26 H26B 0.9800
C26 H26C 0.9800
C27 C28 1.485(14)
C27 H27A 0.9900
C27 H27B 0.9900
C28 C29 1.529(14)
C28 H28A 0.9900
C28 H28B 0.9900
C29 H29A 0.9800
C29 H29B 0.9800
C29 H29C 0.9800
C30 C31 1.502(16)
C30 H30A 0.9900
C30 H30B 0.9900
C31 C32 1.602(18)
C31 H31A 0.9900
C31 H31B 0.9900
C32 H32A 0.9800
C32 H32B 0.9800
C32 H32C 0.9800
C33 C34 1.514(15)
C33 H33A 0.9900
C33 H33B 0.9900
C34 C35 1.568(14)
C34 H34A 0.9900
C34 H34B 0.9900
C35 H35A 0.9800
C35 H35B 0.9800
C35 H35C 0.9800
C36 C37 1.57(3)
C36 H36A 0.9900
C36 H36B 0.9900
C37 C38 1.62(4)
C37 H37A 0.9900
C37 H37B 0.9900
C38 C39 1.45(2)
C38 H38A 0.9900
C38 H38B 0.9900
C39 H39A 0.9900
C39 H39B 0.9900
C40 C41 1.55(3)
C40 H40A 0.9900
C40 H40B 0.9900
C41 C42 1.34(3)
C41 H41A 0.9900
C41 H41B 0.9900
C42 C43 1.38(3)
C42 H42A 0.9900
C42 H42B 0.9900
C43 H43A 0.9900
C43 H43B 0.9900
C44 C45 1.5399(10)
C44 H44A 0.9900
C44 H44B 0.9900
C45 C46 1.5398(11)
C45 H45A 0.9900
C45 H45B 0.9900
C46 C47 1.5400(11)
C46 H46A 0.9900
C46 H46B 0.9900
C47 H47A 0.9900
C47 H47B 0.9900
C48 C49 1.78(4)
C48 H48A 0.9900
C48 H48B 0.9900
C49 C50 1.30(3)
C49 H49A 0.9900
C49 H49B 0.9900
C50 C51 1.56(4)
C50 H50A 0.9900
C50 H50B 0.9900
C51 H51A 0.9900
C51 H51B 0.9900
